data_1517175
loop_
_publ_author_name
'Braunschweig, Holger'
'Dewhurst, Rian D.'
'Hupp, Florian'
'Kaufmann, Christina'
'Phukan, Ashwini K.'
'Schneider, Christoph'
'Ye, Qing'

_publ_section_title
;
 Gauging metal Lewis basicity of zerovalent iron complexes via metal-only
 Lewis pairs
;
_journal_issue 10
_journal_name_full 'Chemical Science'
_journal_page_first 4099
_journal_paper_doi 10.1039/C4SC01539H
_journal_volume 5
_journal_year 2014
_chemical_formula_moiety 'C9 H18 Br3 Fe Ga O3 P2'
_chemical_formula_sum 'C9 H18 Br3 Fe Ga O3 P2'
_chemical_formula_weight 601.47
_chemical_name_common
;
?
;
_chemical_name_systematic
;
?
;
_space_group_IT_number 61
_symmetry_cell_setting orthorhombic
_symmetry_space_group_name_Hall '-P 2ac 2ab'
_symmetry_space_group_name_H-M 'P b c a'
_atom_sites_solution_hydrogens geom
_atom_sites_solution_primary direct
_atom_sites_solution_secondary difmap
_audit_creation_method SHELXL-97
_cell_angle_alpha 90.00
_cell_angle_beta 90.00
_cell_angle_gamma 90.00
_cell_formula_units_Z 16
_cell_length_a 17.8212(17)
_cell_length_b 16.5290(17)
_cell_length_c 26.155(3)
_cell_measurement_reflns_used 9842
_cell_measurement_temperature 100(2)
_cell_measurement_theta_max 26.67
_cell_measurement_theta_min 2.46
_cell_volume 7704.4(14)
_computing_cell_refinement 'Saint+ ver. 7.68A (Bruker AXS)'
_computing_data_collection 'APEX2 ver. 2010.3 (Bruker AXS)'
_computing_data_reduction 'Saint+ ver. 7.68A (Bruker AXS)'
_computing_molecular_graphics 'XP ver. 5.1 (Bruker AXS, 1998)'
_computing_publication_material 'SHELXL-97 (Sheldrick, 2008)'
_computing_structure_refinement 'SHELXL-97 (Sheldrick, 1997)'
_computing_structure_solution 'SHELXS-97 (Sheldrick, 1990)'
_diffrn_ambient_temperature 100(2)
_diffrn_detector_area_resol_mean 8.333
_diffrn_measured_fraction_theta_full 1.000
_diffrn_measured_fraction_theta_max 0.997
_diffrn_measurement_device_type 'Bruker X8-APEX II'
_diffrn_measurement_method '\f and \w scans'
_diffrn_radiation_monochromator 'multi-layer mirror'
_diffrn_radiation_source 'rotating anode'
_diffrn_radiation_type MoK\a
_diffrn_radiation_wavelength 0.71073
_diffrn_reflns_av_R_equivalents 0.0928
_diffrn_reflns_av_sigmaI/netI 0.0401
_diffrn_reflns_limit_h_max 22
_diffrn_reflns_limit_h_min -22
_diffrn_reflns_limit_k_max 20
_diffrn_reflns_limit_k_min -20
_diffrn_reflns_limit_l_max 33
_diffrn_reflns_limit_l_min -33
_diffrn_reflns_number 109474
_diffrn_reflns_theta_full 26.00
_diffrn_reflns_theta_max 26.85
_diffrn_reflns_theta_min 1.56
_exptl_absorpt_coefficient_mu 8.540
_exptl_absorpt_correction_T_max 0.2702
_exptl_absorpt_correction_T_min 0.1431
_exptl_absorpt_correction_type multi-scan
_exptl_absorpt_process_details 'Sadabs 2008/1 (Bruker 2008)'
_exptl_crystal_colour colourless
_exptl_crystal_density_diffrn 2.074
_exptl_crystal_density_method 'not measured'
_exptl_crystal_description block
_exptl_crystal_F_000 4608
_exptl_crystal_size_max 0.28
_exptl_crystal_size_mid 0.22
_exptl_crystal_size_min 0.15
_refine_diff_density_max 1.119
_refine_diff_density_min -1.000
_refine_diff_density_rms 0.170
_refine_ls_extinction_method none
_refine_ls_goodness_of_fit_ref 1.094
_refine_ls_hydrogen_treatment constr
_refine_ls_matrix_type full
_refine_ls_number_parameters 355
_refine_ls_number_reflns 8256
_refine_ls_number_restraints 0
_refine_ls_restrained_S_all 1.094
_refine_ls_R_factor_all 0.0675
_refine_ls_R_factor_gt 0.0385
_refine_ls_shift/su_max 0.001
_refine_ls_shift/su_mean 0.000
_refine_ls_structure_factor_coef Fsqd
_refine_ls_weighting_details 'calc w=1/[\s^2^(Fo^2^)+(0.0463P)^2^+15.2728P] where P=(Fo^2^+2Fc^2^)/3'
_refine_ls_weighting_scheme calc
_refine_ls_wR_factor_gt 0.0850
_refine_ls_wR_factor_ref 0.0993
_reflns_number_gt 6093
_reflns_number_total 8256
_reflns_threshold_expression >2sigma(I)
_cod_data_source_file c4sc01539h2.cif
_cod_data_source_block 3d
_cod_depositor_comments
;
The following automatic conversions were performed:
'__audit_creation_method' tag replaced with '_audit_creation_method'.

Automatic conversion script
Id: cif_correct_tags 1440 2010-10-19 06:21:57Z saulius 

The following automatic conversions were performed:

'_symmetry_cell_setting' value 'Orthorhombic' changed to
'orthorhombic' according to
/usr/data/users/saulius/crontab/automatic-downloads/rss-feeds/RSC/lib/dictionaries/cif_core.dic
dictionary named 'cif_core.dic' version 2.4.2 from 2011-04-26.

Automatic conversion script
Id: cif_fix_values 2281 2013-09-26 08:29:07Z andrius 

 Adding full bibliography for 1517166--1517175.cif.
;
_cod_original_cell_volume 7704.4(13)
_cod_original_sg_symbol_H-M Pbca
_cod_database_code 1517175

loop_
_symmetry_equiv_pos_as_xyz
'x, y, z'
'-x+1/2, -y, z+1/2'
'-x, y+1/2, -z+1/2'
'x+1/2, -y+1/2, -z'
'-x, -y, -z'
'x-1/2, y, -z-1/2'
'x, -y-1/2, z-1/2'
'-x-1/2, y-1/2, z'

loop_
_atom_site_label
_atom_site_type_symbol
_atom_site_fract_x
_atom_site_fract_y
_atom_site_fract_z
_atom_site_U_iso_or_equiv
_atom_site_adp_type
_atom_site_occupancy
_atom_site_symmetry_multiplicity
_atom_site_calc_flag
_atom_site_refinement_flags
Fe1_1 Fe 0.66031(4) 0.74551(4) 0.47005(2) 0.01468(16) Uani 1 1 d .
Ga1_1 Ga 0.75846(3) 0.75155(3) 0.53722(2) 0.01891(13) Uani 1 1 d .
O1_1 O 0.6173(2) 0.8952(2) 0.52215(14) 0.0290(9) Uani 1 1 d .
C1_1 C 0.6358(3) 0.8372(3) 0.50289(18) 0.0199(11) Uani 1 1 d .
Br1_1 Br 0.86568(3) 0.66778(3) 0.52271(2) 0.02774(14) Uani 1 1 d .
P1_1 P 0.73559(8) 0.80861(8) 0.41210(5) 0.0169(3) Uani 1 1 d .
Fe2_1 Fe 0.48868(4) 0.54220(4) 0.22263(2) 0.01535(16) Uani 1 1 d .
O2_1 O 0.7333(2) 0.5952(2) 0.43725(15) 0.0308(9) Uani 1 1 d .
C2_1 C 0.7056(3) 0.6529(3) 0.45080(19) 0.0200(11) Uani 1 1 d .
Br2_1 Br 0.80715(3) 0.88519(3) 0.54780(2) 0.02552(13) Uani 1 1 d .
Ga2_1 Ga 0.55990(3) 0.46034(3) 0.285580(19) 0.01711(13) Uani 1 1 d .
P3_1 P 0.40470(8) 0.58687(8) 0.28217(5) 0.0188(3) Uani 1 1 d .
O3_1 O 0.5415(2) 0.7668(3) 0.39360(15) 0.0332(10) Uani 1 1 d .
C3_1 C 0.5882(3) 0.7555(3) 0.42294(19) 0.0222(12) Uani 1 1 d .
Br3_1 Br 0.72827(3) 0.72284(4) 0.624204(19) 0.03227(15) Uani 1 1 d .
P4_1 P 0.56203(8) 0.49315(8) 0.15824(5) 0.0188(3) Uani 1 1 d .
C4_1 C 0.7226(3) 0.7681(3) 0.34826(18) 0.0248(12) Uani 1 1 d .
H4A_1 H 0.6699 0.7739 0.3382 0.037 Uiso 1 1 calc R
H4B_1 H 0.7365 0.7108 0.3479 0.037 Uiso 1 1 calc R
H4C_1 H 0.7544 0.7979 0.3242 0.037 Uiso 1 1 calc R
Br5_1 Br 0.55870(3) 0.49953(3) 0.373966(18) 0.02456(13) Uani 1 1 d .
C5_1 C 0.7161(3) 0.9154(3) 0.4063(2) 0.0262(13) Uani 1 1 d .
H5A_1 H 0.7460 0.9381 0.3783 0.039 Uiso 1 1 calc R
H5B_1 H 0.7291 0.9427 0.4383 0.039 Uiso 1 1 calc R
H5C_1 H 0.6627 0.9233 0.3990 0.039 Uiso 1 1 calc R
Br6_1 Br 0.52833(4) 0.32110(3) 0.291106(19) 0.02835(14) Uani 1 1 d .
C7_1 C 0.5383(3) 0.7265(3) 0.57280(19) 0.0251(12) Uani 1 1 d .
H7A_1 H 0.5061 0.6894 0.5921 0.038 Uiso 1 1 calc R
H7B_1 H 0.5079 0.7711 0.5593 0.038 Uiso 1 1 calc R
H7C_1 H 0.5773 0.7481 0.5954 0.038 Uiso 1 1 calc R
C8_1 C 0.6202(3) 0.5813(3) 0.5470(2) 0.0296(13) Uani 1 1 d .
H8A_1 H 0.6658 0.5942 0.5664 0.044 Uiso 1 1 calc R
H8B_1 H 0.6326 0.5436 0.5194 0.044 Uiso 1 1 calc R
H8C_1 H 0.5833 0.5564 0.5699 0.044 Uiso 1 1 calc R
C9_1 C 0.5003(3) 0.6343(3) 0.4863(2) 0.0267(13) Uani 1 1 d .
H9A_1 H 0.5169 0.6029 0.4566 0.040 Uiso 1 1 calc R
H9B_1 H 0.4692 0.6797 0.4749 0.040 Uiso 1 1 calc R
H9C_1 H 0.4710 0.5995 0.5091 0.040 Uiso 1 1 calc R
C10_1 C 0.5595(3) 0.6130(3) 0.24429(19) 0.0205(11) Uani 1 1 d .
O10_1 O 0.6034(2) 0.6575(2) 0.25779(15) 0.0333(10) Uani 1 1 d .
C11_1 C 0.4320(3) 0.4533(3) 0.21539(18) 0.0199(11) Uani 1 1 d .
O11_1 O 0.3957(2) 0.3980(2) 0.20925(14) 0.0286(9) Uani 1 1 d .
C12_1 C 0.4430(3) 0.6050(3) 0.17544(19) 0.0228(12) Uani 1 1 d .
O12_1 O 0.4139(2) 0.6429(2) 0.14557(14) 0.0337(10) Uani 1 1 d .
C13_1 C 0.5131(3) 0.4942(3) 0.09695(18) 0.0272(13) Uani 1 1 d .
H13A_1 H 0.5021 0.5502 0.0872 0.041 Uiso 1 1 calc R
H13B_1 H 0.4661 0.4638 0.0999 0.041 Uiso 1 1 calc R
H13C_1 H 0.5449 0.4692 0.0708 0.041 Uiso 1 1 calc R
C14_1 C 0.6474(3) 0.5497(4) 0.1454(2) 0.0291(13) Uani 1 1 d .
H14A_1 H 0.6792 0.5496 0.1760 0.044 Uiso 1 1 calc R
H14B_1 H 0.6345 0.6055 0.1363 0.044 Uiso 1 1 calc R
H14C_1 H 0.6744 0.5244 0.1170 0.044 Uiso 1 1 calc R
C15_1 C 0.5911(3) 0.3887(3) 0.1621(2) 0.0264(13) Uani 1 1 d .
H15A_1 H 0.6176 0.3737 0.1307 0.040 Uiso 1 1 calc R
H15B_1 H 0.5468 0.3541 0.1662 0.040 Uiso 1 1 calc R
H15C_1 H 0.6245 0.3815 0.1915 0.040 Uiso 1 1 calc R
C16_1 C 0.4392(3) 0.6623(3) 0.3265(2) 0.0283(13) Uani 1 1 d .
H16A_1 H 0.3986 0.6788 0.3495 0.042 Uiso 1 1 calc R
H16B_1 H 0.4573 0.7094 0.3074 0.042 Uiso 1 1 calc R
H16C_1 H 0.4805 0.6394 0.3466 0.042 Uiso 1 1 calc R
C17_1 C 0.3620(3) 0.5087(3) 0.32108(19) 0.0232(12) Uani 1 1 d .
H17A_1 H 0.3329 0.5339 0.3486 0.035 Uiso 1 1 calc R
H17B_1 H 0.4013 0.4745 0.3359 0.035 Uiso 1 1 calc R
H17C_1 H 0.3288 0.4756 0.2998 0.035 Uiso 1 1 calc R
C18_1 C 0.3238(3) 0.6379(4) 0.2556(2) 0.0300(14) Uani 1 1 d .
H18A_1 H 0.2994 0.6025 0.2305 0.045 Uiso 1 1 calc R
H18B_1 H 0.3398 0.6879 0.2388 0.045 Uiso 1 1 calc R
H18C_1 H 0.2883 0.6507 0.2830 0.045 Uiso 1 1 calc R
C6_1 C 0.8362(3) 0.8042(3) 0.4181(2) 0.0262(12) Uani 1 1 d .
H6A_1 H 0.8594 0.8299 0.3882 0.039 Uiso 1 1 calc R
H6B_1 H 0.8522 0.7475 0.4200 0.039 Uiso 1 1 calc R
H6C_1 H 0.8517 0.8326 0.4492 0.039 Uiso 1 1 calc R
Br4_1 Br 0.69319(3) 0.45836(4) 0.27385(2) 0.03095(15) Uani 1 1 d .
P2_1 P 0.58166(8) 0.67273(8) 0.52034(5) 0.0188(3) Uani 1 1 d .

loop_
_atom_site_aniso_label
_atom_site_aniso_U_11
_atom_site_aniso_U_22
_atom_site_aniso_U_33
_atom_site_aniso_U_23
_atom_site_aniso_U_13
_atom_site_aniso_U_12
Fe1_1 0.0188(4) 0.0145(4) 0.0108(3) -0.0004(3) -0.0001(3) -0.0007(3)
Ga1_1 0.0220(3) 0.0223(3) 0.0124(3) 0.0010(2) -0.0021(2) -0.0003(2)
O1_1 0.041(3) 0.020(2) 0.026(2) -0.0081(17) 0.0033(18) 0.0067(18)
C1_1 0.019(3) 0.028(3) 0.012(2) 0.004(2) 0.001(2) -0.001(2)
Br1_1 0.0298(3) 0.0310(3) 0.0224(3) 0.0052(2) -0.0027(2) 0.0091(2)
P1_1 0.0220(8) 0.0167(7) 0.0121(6) -0.0004(5) 0.0013(5) -0.0004(5)
Fe2_1 0.0199(4) 0.0153(4) 0.0108(3) -0.0002(3) -0.0003(3) -0.0009(3)
O2_1 0.040(3) 0.019(2) 0.034(2) -0.0071(17) 0.0045(19) 0.0050(18)
C2_1 0.023(3) 0.021(3) 0.015(2) 0.001(2) 0.001(2) -0.006(2)
Br2_1 0.0273(3) 0.0266(3) 0.0227(3) -0.0077(2) -0.0001(2) -0.0052(2)
Ga2_1 0.0213(3) 0.0188(3) 0.0112(3) 0.0015(2) 0.0001(2) 0.0009(2)
P3_1 0.0213(8) 0.0206(7) 0.0145(6) -0.0028(5) -0.0007(5) 0.0037(6)
O3_1 0.029(2) 0.042(3) 0.029(2) 0.0023(19) -0.0134(18) -0.0045(19)
C3_1 0.030(3) 0.019(3) 0.018(3) -0.005(2) 0.001(2) -0.003(2)
Br3_1 0.0324(4) 0.0505(4) 0.0138(3) 0.0071(2) -0.0019(2) -0.0020(3)
P4_1 0.0214(8) 0.0224(7) 0.0126(6) 0.0020(5) 0.0018(5) 0.0002(6)
C4_1 0.031(3) 0.030(3) 0.014(2) -0.002(2) -0.001(2) 0.003(2)
Br5_1 0.0319(3) 0.0292(3) 0.0125(2) -0.0027(2) -0.0027(2) 0.0030(2)
C5_1 0.039(4) 0.018(3) 0.021(3) 0.002(2) 0.006(2) -0.003(2)
Br6_1 0.0492(4) 0.0185(3) 0.0174(3) 0.0029(2) 0.0000(2) -0.0012(2)
C7_1 0.029(3) 0.029(3) 0.017(3) -0.002(2) 0.006(2) 0.000(2)
C8_1 0.029(3) 0.026(3) 0.034(3) 0.010(3) 0.006(3) -0.001(3)
C9_1 0.026(3) 0.030(3) 0.024(3) -0.006(2) 0.003(2) -0.010(2)
C10_1 0.025(3) 0.020(3) 0.017(2) 0.002(2) -0.001(2) 0.004(2)
O10_1 0.038(3) 0.027(2) 0.035(2) 0.0010(18) -0.0098(19) -0.0125(19)
C11_1 0.026(3) 0.020(3) 0.014(2) -0.003(2) 0.001(2) 0.001(2)
O11_1 0.031(2) 0.027(2) 0.028(2) -0.0058(17) -0.0010(17) -0.0095(18)
C12_1 0.025(3) 0.027(3) 0.016(3) -0.004(2) 0.000(2) 0.002(2)
O12_1 0.048(3) 0.031(2) 0.022(2) 0.0021(18) -0.0069(19) 0.013(2)
C13_1 0.041(4) 0.033(3) 0.008(2) -0.003(2) 0.001(2) -0.005(3)
C14_1 0.025(3) 0.044(4) 0.019(3) 0.006(3) 0.001(2) 0.000(3)
C15_1 0.034(4) 0.027(3) 0.019(3) -0.003(2) 0.003(2) 0.012(3)
C16_1 0.040(4) 0.024(3) 0.020(3) -0.007(2) -0.001(2) 0.002(3)
C17_1 0.020(3) 0.030(3) 0.020(3) -0.002(2) 0.001(2) -0.003(2)
C18_1 0.025(3) 0.035(3) 0.029(3) 0.004(3) -0.001(2) 0.013(3)
C6_1 0.027(3) 0.033(3) 0.019(3) 0.006(2) 0.003(2) 0.003(2)
Br4_1 0.0210(3) 0.0517(4) 0.0202(3) 0.0124(3) 0.0007(2) 0.0048(3)
P2_1 0.0214(8) 0.0183(7) 0.0168(6) 0.0005(5) 0.0017(5) -0.0018(6)

loop_
_atom_type_symbol
_atom_type_description
_atom_type_scat_dispersion_real
_atom_type_scat_dispersion_imag
_atom_type_scat_source
C C 0.0033 0.0016 'International Tables Vol C Tables 4.2.6.8 and 6.1.1.4'
H H 0.0000 0.0000 'International Tables Vol C Tables 4.2.6.8 and 6.1.1.4'
O O 0.0106 0.0060 'International Tables Vol C Tables 4.2.6.8 and 6.1.1.4'
P P 0.1023 0.0942 'International Tables Vol C Tables 4.2.6.8 and 6.1.1.4'
Fe Fe 0.3463 0.8444 'International Tables Vol C Tables 4.2.6.8 and 6.1.1.4'
Ga Ga 0.2307 1.6083 'International Tables Vol C Tables 4.2.6.8 and 6.1.1.4'
Br Br -0.2901 2.4595 'International Tables Vol C Tables 4.2.6.8 and 6.1.1.4'

loop_
_geom_angle_atom_site_label_1
_geom_angle_atom_site_label_2
_geom_angle_atom_site_label_3
_geom_angle
C3_1 Fe1_1 C1_1 94.4(2)
C3_1 Fe1_1 C2_1 102.0(2)
C1_1 Fe1_1 C2_1 163.6(2)
C3_1 Fe1_1 P2_1 90.26(18)
C1_1 Fe1_1 P2_1 91.16(16)
C2_1 Fe1_1 P2_1 89.32(17)
C3_1 Fe1_1 P1_1 85.55(18)
C1_1 Fe1_1 P1_1 94.29(16)
C2_1 Fe1_1 P1_1 86.52(16)
P2_1 Fe1_1 P1_1 173.36(6)
C3_1 Fe1_1 Ga1_1 172.26(17)
C1_1 Fe1_1 Ga1_1 78.38(16)
C2_1 Fe1_1 Ga1_1 85.20(17)
P2_1 Fe1_1 Ga1_1 92.66(4)
P1_1 Fe1_1 Ga1_1 92.15(4)
Br3_1 Ga1_1 Br2_1 98.94(3)
Br3_1 Ga1_1 Br1_1 102.50(3)
Br2_1 Ga1_1 Br1_1 105.28(3)
Br3_1 Ga1_1 Fe1_1 120.55(3)
Br2_1 Ga1_1 Fe1_1 112.04(3)
Br1_1 Ga1_1 Fe1_1 115.33(3)
O1_1 C1_1 Fe1_1 176.6(5)
C6_1 P1_1 C5_1 103.8(3)
C6_1 P1_1 C4_1 101.0(3)
C5_1 P1_1 C4_1 105.0(3)
C6_1 P1_1 Fe1_1 120.68(18)
C5_1 P1_1 Fe1_1 113.02(19)
C4_1 P1_1 Fe1_1 111.6(2)
C11_1 Fe2_1 C12_1 98.4(2)
C11_1 Fe2_1 C10_1 162.7(2)
C12_1 Fe2_1 C10_1 99.0(2)
C11_1 Fe2_1 P4_1 87.34(16)
C12_1 Fe2_1 P4_1 87.60(17)
C10_1 Fe2_1 P4_1 93.53(17)
C11_1 Fe2_1 P3_1 88.16(17)
C12_1 Fe2_1 P3_1 89.13(17)
C10_1 Fe2_1 P3_1 91.95(17)
P4_1 Fe2_1 P3_1 174.00(6)
C11_1 Fe2_1 Ga2_1 84.90(17)
C12_1 Fe2_1 Ga2_1 175.96(18)
C10_1 Fe2_1 Ga2_1 77.79(16)
P4_1 Fe2_1 Ga2_1 90.17(4)
P3_1 Fe2_1 Ga2_1 93.38(4)
O2_1 C2_1 Fe1_1 177.9(5)
Br6_1 Ga2_1 Br4_1 103.27(3)
Br6_1 Ga2_1 Br5_1 101.59(3)
Br4_1 Ga2_1 Br5_1 97.80(3)
Br6_1 Ga2_1 Fe2_1 116.62(3)
Br4_1 Ga2_1 Fe2_1 115.46(3)
Br5_1 Ga2_1 Fe2_1 119.17(3)
C18_1 P3_1 C16_1 101.3(3)
C18_1 P3_1 C17_1 102.3(3)
C16_1 P3_1 C17_1 105.9(3)
C18_1 P3_1 Fe2_1 114.3(2)
C16_1 P3_1 Fe2_1 115.9(2)
C17_1 P3_1 Fe2_1 115.34(18)
O3_1 C3_1 Fe1_1 175.8(5)
C15_1 P4_1 C14_1 105.2(3)
C15_1 P4_1 C13_1 101.2(3)
C14_1 P4_1 C13_1 103.5(3)
C15_1 P4_1 Fe2_1 117.58(18)
C14_1 P4_1 Fe2_1 115.7(2)
C13_1 P4_1 Fe2_1 111.8(2)
P1_1 C4_1 H4A_1 109.5
P1_1 C4_1 H4B_1 109.5
H4A_1 C4_1 H4B_1 109.5
P1_1 C4_1 H4C_1 109.5
H4A_1 C4_1 H4C_1 109.5
H4B_1 C4_1 H4C_1 109.5
P1_1 C5_1 H5A_1 109.5
P1_1 C5_1 H5B_1 109.5
H5A_1 C5_1 H5B_1 109.5
P1_1 C5_1 H5C_1 109.5
H5A_1 C5_1 H5C_1 109.5
H5B_1 C5_1 H5C_1 109.5
P2_1 C7_1 H7A_1 109.5
P2_1 C7_1 H7B_1 109.5
H7A_1 C7_1 H7B_1 109.5
P2_1 C7_1 H7C_1 109.5
H7A_1 C7_1 H7C_1 109.5
H7B_1 C7_1 H7C_1 109.5
P2_1 C8_1 H8A_1 109.5
P2_1 C8_1 H8B_1 109.5
H8A_1 C8_1 H8B_1 109.5
P2_1 C8_1 H8C_1 109.5
H8A_1 C8_1 H8C_1 109.5
H8B_1 C8_1 H8C_1 109.5
P2_1 C9_1 H9A_1 109.5
P2_1 C9_1 H9B_1 109.5
H9A_1 C9_1 H9B_1 109.5
P2_1 C9_1 H9C_1 109.5
H9A_1 C9_1 H9C_1 109.5
H9B_1 C9_1 H9C_1 109.5
O10_1 C10_1 Fe2_1 179.7(5)
O11_1 C11_1 Fe2_1 177.8(5)
O12_1 C12_1 Fe2_1 178.6(5)
P4_1 C13_1 H13A_1 109.5
P4_1 C13_1 H13B_1 109.5
H13A_1 C13_1 H13B_1 109.5
P4_1 C13_1 H13C_1 109.5
H13A_1 C13_1 H13C_1 109.5
H13B_1 C13_1 H13C_1 109.5
P4_1 C14_1 H14A_1 109.5
P4_1 C14_1 H14B_1 109.5
H14A_1 C14_1 H14B_1 109.5
P4_1 C14_1 H14C_1 109.5
H14A_1 C14_1 H14C_1 109.5
H14B_1 C14_1 H14C_1 109.5
P4_1 C15_1 H15A_1 109.5
P4_1 C15_1 H15B_1 109.5
H15A_1 C15_1 H15B_1 109.5
P4_1 C15_1 H15C_1 109.5
H15A_1 C15_1 H15C_1 109.5
H15B_1 C15_1 H15C_1 109.5
P3_1 C16_1 H16A_1 109.5
P3_1 C16_1 H16B_1 109.5
H16A_1 C16_1 H16B_1 109.5
P3_1 C16_1 H16C_1 109.5
H16A_1 C16_1 H16C_1 109.5
H16B_1 C16_1 H16C_1 109.5
P3_1 C17_1 H17A_1 109.5
P3_1 C17_1 H17B_1 109.5
H17A_1 C17_1 H17B_1 109.5
P3_1 C17_1 H17C_1 109.5
H17A_1 C17_1 H17C_1 109.5
H17B_1 C17_1 H17C_1 109.5
P3_1 C18_1 H18A_1 109.5
P3_1 C18_1 H18B_1 109.5
H18A_1 C18_1 H18B_1 109.5
P3_1 C18_1 H18C_1 109.5
H18A_1 C18_1 H18C_1 109.5
H18B_1 C18_1 H18C_1 109.5
P1_1 C6_1 H6A_1 109.5
P1_1 C6_1 H6B_1 109.5
H6A_1 C6_1 H6B_1 109.5
P1_1 C6_1 H6C_1 109.5
H6A_1 C6_1 H6C_1 109.5
H6B_1 C6_1 H6C_1 109.5
C8_1 P2_1 C7_1 106.3(3)
C8_1 P2_1 C9_1 101.6(3)
C7_1 P2_1 C9_1 101.7(3)
C8_1 P2_1 Fe1_1 115.7(2)
C7_1 P2_1 Fe1_1 116.34(19)
C9_1 P2_1 Fe1_1 113.27(18)

loop_
_geom_bond_atom_site_label_1
_geom_bond_atom_site_label_2
_geom_bond_distance
Fe1_1 C3_1 1.788(6)
Fe1_1 C1_1 1.796(5)
Fe1_1 C2_1 1.803(5)
Fe1_1 P2_1 2.2676(15)
Fe1_1 P1_1 2.2770(15)
Fe1_1 Ga1_1 2.4811(9)
Ga1_1 Br3_1 2.3855(8)
Ga1_1 Br2_1 2.3893(8)
Ga1_1 Br1_1 2.3902(8)
O1_1 C1_1 1.133(6)
P1_1 C6_1 1.801(6)
P1_1 C5_1 1.805(5)
P1_1 C4_1 1.814(5)
Fe2_1 C11_1 1.794(5)
Fe2_1 C12_1 1.807(5)
Fe2_1 C10_1 1.811(6)
Fe2_1 P4_1 2.2809(15)
Fe2_1 P3_1 2.2827(15)
Fe2_1 Ga2_1 2.4804(9)
O2_1 C2_1 1.130(6)
Ga2_1 Br6_1 2.3738(8)
Ga2_1 Br4_1 2.3954(8)
Ga2_1 Br5_1 2.4009(7)
P3_1 C18_1 1.809(6)
P3_1 C16_1 1.810(5)
P3_1 C17_1 1.812(5)
O3_1 C3_1 1.147(6)
P4_1 C15_1 1.806(5)
P4_1 C14_1 1.816(6)
P4_1 C13_1 1.825(5)
C4_1 H4A_1 0.9800
C4_1 H4B_1 0.9800
C4_1 H4C_1 0.9800
C5_1 H5A_1 0.9800
C5_1 H5B_1 0.9800
C5_1 H5C_1 0.9800
C7_1 P2_1 1.808(5)
C7_1 H7A_1 0.9800
C7_1 H7B_1 0.9800
C7_1 H7C_1 0.9800
C8_1 P2_1 1.801(6)
C8_1 H8A_1 0.9800
C8_1 H8B_1 0.9800
C8_1 H8C_1 0.9800
C9_1 P2_1 1.816(5)
C9_1 H9A_1 0.9800
C9_1 H9B_1 0.9800
C9_1 H9C_1 0.9800
C10_1 O10_1 1.131(6)
C11_1 O11_1 1.131(6)
C12_1 O12_1 1.127(6)
C13_1 H13A_1 0.9800
C13_1 H13B_1 0.9800
C13_1 H13C_1 0.9800
C14_1 H14A_1 0.9800
C14_1 H14B_1 0.9800
C14_1 H14C_1 0.9800
C15_1 H15A_1 0.9800
C15_1 H15B_1 0.9800
C15_1 H15C_1 0.9800
C16_1 H16A_1 0.9800
C16_1 H16B_1 0.9800
C16_1 H16C_1 0.9800
C17_1 H17A_1 0.9800
C17_1 H17B_1 0.9800
C17_1 H17C_1 0.9800
C18_1 H18A_1 0.9800
C18_1 H18B_1 0.9800
C18_1 H18C_1 0.9800
C6_1 H6A_1 0.9800
C6_1 H6B_1 0.9800
C6_1 H6C_1 0.9800

loop_
_geom_torsion_atom_site_label_1
_geom_torsion_atom_site_label_2
_geom_torsion_atom_site_label_3
_geom_torsion_atom_site_label_4
_geom_torsion
C1_1 Fe1_1 Ga1_1 Br3_1 73.43(17)
C2_1 Fe1_1 Ga1_1 Br3_1 -106.31(16)
P2_1 Fe1_1 Ga1_1 Br3_1 -17.21(5)
P1_1 Fe1_1 Ga1_1 Br3_1 167.37(5)
C1_1 Fe1_1 Ga1_1 Br2_1 -42.27(16)
C2_1 Fe1_1 Ga1_1 Br2_1 138.00(16)
P2_1 Fe1_1 Ga1_1 Br2_1 -132.91(4)
P1_1 Fe1_1 Ga1_1 Br2_1 51.67(5)
C1_1 Fe1_1 Ga1_1 Br1_1 -162.69(16)
C2_1 Fe1_1 Ga1_1 Br1_1 17.58(16)
P2_1 Fe1_1 Ga1_1 Br1_1 106.68(5)
P1_1 Fe1_1 Ga1_1 Br1_1 -68.75(5)
C3_1 Fe1_1 P1_1 C6_1 -162.6(3)
C1_1 Fe1_1 P1_1 C6_1 103.3(3)
C2_1 Fe1_1 P1_1 C6_1 -60.3(3)
Ga1_1 Fe1_1 P1_1 C6_1 24.8(2)
C3_1 Fe1_1 P1_1 C5_1 73.7(3)
C1_1 Fe1_1 P1_1 C5_1 -20.3(3)
C2_1 Fe1_1 P1_1 C5_1 176.1(3)
Ga1_1 Fe1_1 P1_1 C5_1 -98.9(2)
C3_1 Fe1_1 P1_1 C4_1 -44.3(3)
C1_1 Fe1_1 P1_1 C4_1 -138.4(3)
C2_1 Fe1_1 P1_1 C4_1 58.0(3)
Ga1_1 Fe1_1 P1_1 C4_1 143.1(2)
C11_1 Fe2_1 Ga2_1 Br6_1 7.96(16)
C10_1 Fe2_1 Ga2_1 Br6_1 -172.92(17)
P4_1 Fe2_1 Ga2_1 Br6_1 -79.35(5)
P3_1 Fe2_1 Ga2_1 Br6_1 95.81(5)
C11_1 Fe2_1 Ga2_1 Br4_1 129.50(16)
C10_1 Fe2_1 Ga2_1 Br4_1 -51.39(17)
P4_1 Fe2_1 Ga2_1 Br4_1 42.18(5)
P3_1 Fe2_1 Ga2_1 Br4_1 -142.66(5)
C11_1 Fe2_1 Ga2_1 Br5_1 -114.52(16)
C10_1 Fe2_1 Ga2_1 Br5_1 64.59(17)
P4_1 Fe2_1 Ga2_1 Br5_1 158.16(5)
P3_1 Fe2_1 Ga2_1 Br5_1 -26.68(5)
C11_1 Fe2_1 P3_1 C18_1 -84.0(3)
C12_1 Fe2_1 P3_1 C18_1 14.3(3)
C10_1 Fe2_1 P3_1 C18_1 113.3(3)
Ga2_1 Fe2_1 P3_1 C18_1 -168.8(2)
C11_1 Fe2_1 P3_1 C16_1 158.7(3)
C12_1 Fe2_1 P3_1 C16_1 -103.0(3)
C10_1 Fe2_1 P3_1 C16_1 -4.0(3)
Ga2_1 Fe2_1 P3_1 C16_1 73.9(2)
C11_1 Fe2_1 P3_1 C17_1 34.1(3)
C12_1 Fe2_1 P3_1 C17_1 132.5(3)
C10_1 Fe2_1 P3_1 C17_1 -128.5(3)
Ga2_1 Fe2_1 P3_1 C17_1 -50.6(2)
C11_1 Fe2_1 P4_1 C15_1 -47.8(3)
C12_1 Fe2_1 P4_1 C15_1 -146.2(3)
C10_1 Fe2_1 P4_1 C15_1 114.9(3)
Ga2_1 Fe2_1 P4_1 C15_1 37.1(2)
C11_1 Fe2_1 P4_1 C14_1 -173.2(3)
C12_1 Fe2_1 P4_1 C14_1 88.3(3)
C10_1 Fe2_1 P4_1 C14_1 -10.5(3)
Ga2_1 Fe2_1 P4_1 C14_1 -88.3(2)
C11_1 Fe2_1 P4_1 C13_1 68.7(3)
C12_1 Fe2_1 P4_1 C13_1 -29.8(3)
C10_1 Fe2_1 P4_1 C13_1 -128.6(3)
Ga2_1 Fe2_1 P4_1 C13_1 153.6(2)
C3_1 Fe1_1 P2_1 C8_1 133.3(3)
C1_1 Fe1_1 P2_1 C8_1 -132.3(3)
C2_1 Fe1_1 P2_1 C8_1 31.2(3)
Ga1_1 Fe1_1 P2_1 C8_1 -53.9(2)
C3_1 Fe1_1 P2_1 C7_1 -100.8(3)
C1_1 Fe1_1 P2_1 C7_1 -6.4(3)
C2_1 Fe1_1 P2_1 C7_1 157.2(3)
Ga1_1 Fe1_1 P2_1 C7_1 72.0(2)
C3_1 Fe1_1 P2_1 C9_1 16.5(3)
C1_1 Fe1_1 P2_1 C9_1 110.9(3)
C2_1 Fe1_1 P2_1 C9_1 -85.5(3)
Ga1_1 Fe1_1 P2_1 C9_1 -170.7(2)
